data_4335714
loop_
_publ_author_name
'Wen-Jing Hu'
'Long-Qing Liu'
'Ming-Liang Ma'
'Xiao-Li Zhao'
'Yahu A. Liu'
'Xian-Qiang Mi'
'Biao Jiang'
'Ke Wen'

_publ_section_title
;
 A Trigonal Prismatic Ligand in the Metal-Mediated Self-Assembly of One-
 and Two-Dimensional Metallosupramolecular Polymers
;
_journal_name_full 'Inorganic Chemistry'
_journal_page_first 9309
_journal_page_last 9319
_journal_paper_doi 10.1021/ic400751n
_journal_volume 52
_journal_year 2013
_chemical_formula_moiety 'C24 H12 I2 N6 O6 Zn, 2(C4 H8 O)'
_chemical_formula_sum 'C32 H28 I2 N6 O8 Zn'
_chemical_formula_weight 943.77
_chemical_name_systematic
; 
 ? 
;
_space_group_IT_number 15
_symmetry_cell_setting monoclinic
_symmetry_space_group_name_Hall '-C 2yc'
_symmetry_space_group_name_H-M 'C 1 2/c 1'
_atom_sites_solution_hydrogens geom
_atom_sites_solution_primary direct
_atom_sites_solution_secondary difmap
_audit_creation_method SHELXL-97
_cell_angle_alpha 90.00
_cell_angle_beta 115.3070(10)
_cell_angle_gamma 90.00
_cell_formula_units_Z 4
_cell_length_a 15.3062(17)
_cell_length_b 18.444(2)
_cell_length_c 13.3803(15)
_cell_measurement_reflns_used 9967
_cell_measurement_temperature 173(2)
_cell_measurement_theta_max 27.58
_cell_measurement_theta_min 2.21
_cell_volume 3414.8(7)
_computing_cell_refinement 'Bruker SAINT'
_computing_data_collection 'Bruker APEX2'
_computing_data_reduction 'Bruker SAINT'
_computing_molecular_graphics 'Bruker SHELXTL'
_computing_publication_material 'Bruker SHELXTL'
_computing_structure_refinement 'SHELXL-97 (Sheldrick, 2008)'
_computing_structure_solution 'SHELXS-97 (Sheldrick, 2008)'
_diffrn_ambient_temperature 173(2)
_diffrn_measured_fraction_theta_full 0.993
_diffrn_measured_fraction_theta_max 0.993
_diffrn_measurement_device_type 'Bruker APEX-II CCD'
_diffrn_measurement_method '\f and \w scans'
_diffrn_radiation_monochromator graphite
_diffrn_radiation_source 'fine-focus sealed tube'
_diffrn_radiation_type MoK\a
_diffrn_radiation_wavelength 0.71073
_diffrn_reflns_av_R_equivalents 0.0178
_diffrn_reflns_av_sigmaI/netI 0.0177
_diffrn_reflns_limit_h_max 10
_diffrn_reflns_limit_h_min -18
_diffrn_reflns_limit_k_max 22
_diffrn_reflns_limit_k_min -22
_diffrn_reflns_limit_l_max 15
_diffrn_reflns_limit_l_min -15
_diffrn_reflns_number 9929
_diffrn_reflns_theta_full 25.10
_diffrn_reflns_theta_max 25.10
_diffrn_reflns_theta_min 2.21
_exptl_absorpt_coefficient_mu 2.587
_exptl_absorpt_correction_T_max 0.7820
_exptl_absorpt_correction_T_min 0.6976
_exptl_absorpt_correction_type multi-scan
_exptl_absorpt_process_details sadabs
_exptl_crystal_colour colourless
_exptl_crystal_density_diffrn 1.836
_exptl_crystal_description block
_exptl_crystal_F_000 1848
_exptl_crystal_size_max 0.15
_exptl_crystal_size_mid 0.12
_exptl_crystal_size_min 0.10
_refine_diff_density_max 1.229
_refine_diff_density_min -0.956
_refine_diff_density_rms 0.111
_refine_ls_extinction_expression Fc^*^=kFc[1+0.001xFc^2^\l^3^/sin(2\q)]^-1/4^
_refine_ls_extinction_method none
_refine_ls_goodness_of_fit_ref 0.870
_refine_ls_hydrogen_treatment constr
_refine_ls_matrix_type full
_refine_ls_number_parameters 228
_refine_ls_number_reflns 3025
_refine_ls_number_restraints 0
_refine_ls_restrained_S_all 0.870
_refine_ls_R_factor_all 0.0377
_refine_ls_R_factor_gt 0.0360
_refine_ls_shift/su_max 0.001
_refine_ls_shift/su_mean 0.000
_refine_ls_structure_factor_coef Fsqd
_refine_ls_weighting_details 'calc w=1/[\s^2^(Fo^2^)+(0.2000P)^2^+0.1200P] where P=(Fo^2^+2Fc^2^)/3'
_refine_ls_weighting_scheme calc
_refine_ls_wR_factor_gt 0.1607
_refine_ls_wR_factor_ref 0.1750
_reflns_number_gt 2866
_reflns_number_total 3025
_reflns_threshold_expression >2sigma(I)
_cod_data_source_file ic400751n_11.cif
_cod_data_source_block mo_10929a_0m
_cod_database_code 4335714

loop_
_symmetry_equiv_pos_as_xyz
'x, y, z'
'-x, y, -z+1/2'
'x+1/2, y+1/2, z'
'-x+1/2, y+1/2, -z+1/2'
'-x, -y, -z'
'x, -y, z-1/2'
'-x+1/2, -y+1/2, -z'
'x+1/2, -y+1/2, z-1/2'

loop_
_atom_site_label
_atom_site_type_symbol
_atom_site_fract_x
_atom_site_fract_y
_atom_site_fract_z
_atom_site_U_iso_or_equiv
_atom_site_adp_type
_atom_site_occupancy
_atom_site_symmetry_multiplicity
_atom_site_calc_flag
_atom_site_refinement_flags
Zn1 Zn 0.96943(5) 1.05799(4) 0.74436(6) 0.0209(3) Uani 0.50 1 d P
I1 I 1.058083(17) 1.113558(13) 0.937018(17) 0.0337(3) Uani 1 1 d .
N1 N 1.0000 0.9469(2) 0.7500 0.0262(9) Uani 1 2 d S
N2 N 1.0000 0.7980(2) 0.7500 0.0226(8) Uani 1 2 d S
N3 N 0.6802(3) 0.5408(3) 0.7720(3) 0.0599(12) Uani 1 1 d .
N4 N 0.85344(19) 0.57817(14) 0.7678(2) 0.0238(6) Uani 1 1 d .
O1 O 1.07935(17) 0.59438(15) 0.5426(2) 0.0259(5) Uani 1 1 d .
O2 O 0.78246(17) 0.56033(13) 0.57814(19) 0.0262(5) Uani 1 1 d .
O3 O 0.89802(17) 0.80007(13) 0.56373(19) 0.0263(5) Uani 1 1 d .
C1 C 0.9478(3) 0.91091(19) 0.6564(3) 0.0283(8) Uani 1 1 d .
H1A H 0.9100 0.9362 0.5899 0.034 Uiso 1 1 calc R
C2 C 0.9502(2) 0.83556(17) 0.6590(3) 0.0207(7) Uani 1 1 d .
C3 C 0.9105(3) 0.72532(17) 0.5646(3) 0.0222(7) Uani 1 1 d .
C4 C 0.9893(2) 0.69743(19) 0.5539(2) 0.0231(7) Uani 1 1 d .
H4A H 1.0363 0.7283 0.5474 0.028 Uiso 1 1 calc R
C5 C 0.9978(3) 0.62292(18) 0.5528(3) 0.0211(7) Uani 1 1 d .
C6 C 0.9317(2) 0.5755(2) 0.5616(2) 0.0245(8) Uani 1 1 d .
H6A H 0.9395 0.5245 0.5611 0.029 Uiso 1 1 calc R
C7 C 0.8529(3) 0.60684(18) 0.5713(3) 0.0227(8) Uani 1 1 d .
C8 C 0.8417(2) 0.68061(18) 0.5750(2) 0.0218(6) Uani 1 1 d .
H8A H 0.7884 0.7005 0.5845 0.026 Uiso 1 1 calc R
C9 C 0.7757(2) 0.55996(17) 0.6776(3) 0.0241(7) Uani 1 1 d .
C10 C 0.6891(3) 0.5411(3) 0.6776(3) 0.0418(10) Uani 1 1 d .
H10A H 0.6357 0.5284 0.6105 0.050 Uiso 1 1 calc R
C11 C 0.8437(2) 0.57573(18) 0.8603(3) 0.0245(7) Uani 1 1 d .
C12 C 0.7579(3) 0.5566(3) 0.8646(3) 0.0489(11) Uani 1 1 d .
H12A H 0.7544 0.5548 0.9338 0.059 Uiso 1 1 calc R
O4 O 0.6644(10) 0.8699(7) 0.7725(9) 0.218(6) Uani 1 1 d .
C13 C 0.7508(8) 0.7717(5) 0.7360(10) 0.112(3) Uani 1 1 d .
H13A H 0.7185 0.7543 0.6587 0.135 Uiso 1 1 calc R
H13B H 0.8185 0.7545 0.7691 0.135 Uiso 1 1 calc R
C14 C 0.7057(12) 0.7490(9) 0.7923(13) 0.184(7) Uani 1 1 d .
H14A H 0.7544 0.7322 0.8651 0.220 Uiso 1 1 calc R
H14B H 0.6664 0.7064 0.7538 0.220 Uiso 1 1 calc R
C15 C 0.6467(10) 0.7977(6) 0.8097(14) 0.190(9) Uani 1 1 d .
H15A H 0.6610 0.7993 0.8892 0.228 Uiso 1 1 calc R
H15B H 0.5782 0.7835 0.7674 0.228 Uiso 1 1 calc R
C16 C 0.7473(5) 0.8484(4) 0.7399(5) 0.0729(18) Uani 1 1 d .
H16A H 0.7350 0.8691 0.6669 0.087 Uiso 1 1 calc R
H16B H 0.8098 0.8674 0.7952 0.087 Uiso 1 1 calc R

loop_
_atom_site_aniso_label
_atom_site_aniso_U_11
_atom_site_aniso_U_22
_atom_site_aniso_U_33
_atom_site_aniso_U_23
_atom_site_aniso_U_13
_atom_site_aniso_U_12
Zn1 0.0252(5) 0.0174(5) 0.0233(5) 0.0005(3) 0.0134(4) 0.0018(2)
I1 0.0371(3) 0.0349(3) 0.0299(3) -0.01014(7) 0.0152(2) -0.00501(7)
N1 0.044(2) 0.0144(18) 0.025(2) 0.000 0.0196(18) 0.000
N2 0.0228(19) 0.0241(19) 0.0203(18) 0.000 0.0088(15) 0.000
N3 0.0308(19) 0.110(4) 0.045(2) -0.013(2) 0.0227(17) -0.027(2)
N4 0.0239(13) 0.0240(13) 0.0253(14) 0.0012(11) 0.0123(11) -0.0016(10)
O1 0.0216(12) 0.0337(12) 0.0245(12) -0.0038(10) 0.0118(10) 0.0020(10)
O2 0.0300(12) 0.0277(12) 0.0224(11) -0.0054(9) 0.0127(9) -0.0084(9)
O3 0.0288(12) 0.0219(12) 0.0228(11) 0.0031(9) 0.0059(9) 0.0045(9)
C1 0.040(2) 0.0197(17) 0.0315(19) 0.0026(14) 0.0211(16) 0.0031(14)
C2 0.0180(15) 0.0226(16) 0.0246(16) -0.0002(12) 0.0120(13) -0.0019(11)
C3 0.0248(16) 0.0187(15) 0.0160(14) 0.0034(11) 0.0020(11) -0.0007(12)
C4 0.0217(16) 0.0298(17) 0.0166(13) -0.0005(12) 0.0071(12) -0.0076(13)
C5 0.0232(18) 0.0264(15) 0.0125(15) -0.0001(11) 0.0066(13) -0.0026(13)
C6 0.0232(17) 0.0284(19) 0.0211(17) -0.0040(11) 0.0087(14) -0.0010(12)
C7 0.0206(19) 0.0314(18) 0.0166(17) -0.0008(11) 0.0084(15) -0.0051(11)
C8 0.0163(14) 0.0297(16) 0.0177(14) -0.0012(12) 0.0057(11) 0.0010(12)
C9 0.0262(16) 0.0238(15) 0.0245(15) -0.0027(12) 0.0129(13) -0.0015(12)
C10 0.0239(18) 0.065(3) 0.0325(19) -0.0101(18) 0.0083(15) -0.0101(17)
C11 0.0235(15) 0.0290(16) 0.0248(16) 0.0029(12) 0.0138(13) -0.0001(12)
C12 0.036(2) 0.085(3) 0.032(2) -0.001(2) 0.0199(17) -0.016(2)
O4 0.288(15) 0.176(9) 0.175(9) -0.084(8) 0.084(10) 0.018(10)
C13 0.128(7) 0.094(6) 0.137(8) -0.020(5) 0.078(7) 0.014(5)
C14 0.179(15) 0.168(16) 0.227(18) 0.023(13) 0.109(14) 0.051(13)
C15 0.216(14) 0.090(7) 0.39(3) 0.076(11) 0.244(17) 0.046(8)
C16 0.074(4) 0.103(5) 0.044(3) -0.017(3) 0.027(3) -0.015(3)

loop_
_atom_type_symbol
_atom_type_description
_atom_type_scat_dispersion_real
_atom_type_scat_dispersion_imag
_atom_type_scat_source
C C 0.0033 0.0016 'International Tables Vol C Tables 4.2.6.8 and 6.1.1.4'
H H 0.0000 0.0000 'International Tables Vol C Tables 4.2.6.8 and 6.1.1.4'
N N 0.0061 0.0033 'International Tables Vol C Tables 4.2.6.8 and 6.1.1.4'
O O 0.0106 0.0060 'International Tables Vol C Tables 4.2.6.8 and 6.1.1.4'
Zn Zn 0.2839 1.4301 'International Tables Vol C Tables 4.2.6.8 and 6.1.1.4'
I I -0.4742 1.8119 'International Tables Vol C Tables 4.2.6.8 and 6.1.1.4'

loop_
_geom_angle_atom_site_label_1
_geom_angle_atom_site_label_2
_geom_angle_atom_site_label_3
_geom_angle
_geom_angle_site_symmetry_1
_geom_angle_site_symmetry_3
Zn1 Zn1 N1 77.85(3) 2_756 .
Zn1 Zn1 N3 171.00(14) 2_756 4_656
N1 Zn1 N3 93.93(15) . 4_656
Zn1 Zn1 I1 83.80(8) 2_756 2_756
N1 Zn1 I1 112.22(3) . 2_756
N3 Zn1 I1 102.92(11) 4_656 2_756
Zn1 Zn1 I1 76.15(8) 2_756 .
N1 Zn1 I1 109.95(3) . .
N3 Zn1 I1 103.67(12) 4_656 .
I1 Zn1 I1 127.65(3) 2_756 .
Zn1 I1 Zn1 20.04(3) 2_756 .
C1 N1 C1 120.5(4) 2_756 .
C1 N1 Zn1 114.61(19) 2_756 2_756
C1 N1 Zn1 123.6(2) . 2_756
C1 N1 Zn1 123.6(2) 2_756 .
C1 N1 Zn1 114.61(19) . .
Zn1 N1 Zn1 24.30(6) 2_756 .
C2 N2 C2 116.9(4) 2_756 .
C10 N3 C12 118.1(3) . .
C10 N3 Zn1 115.1(3) . 4_646
C12 N3 Zn1 122.1(3) . 4_646
C11 N4 C9 115.6(3) . .
C11 O1 C5 115.9(2) 2_756 .
C9 O2 C7 116.1(3) . .
C2 O3 C3 116.7(2) . .
N1 C1 C2 118.2(3) . .
N1 C1 H1A 120.9 . .
C2 C1 H1A 120.9 . .
N2 C2 O3 119.4(3) . .
N2 C2 C1 123.1(3) . .
O3 C2 C1 117.5(3) . .
C4 C3 O3 119.6(3) . .
C4 C3 C8 121.7(3) . .
O3 C3 C8 118.7(3) . .
C3 C4 C5 117.7(3) . .
C3 C4 H4A 121.2 . .
C5 C4 H4A 121.2 . .
C6 C5 C4 123.6(4) . .
C6 C5 O1 118.9(3) . .
C4 C5 O1 117.6(3) . .
C5 C6 C7 116.2(3) . .
C5 C6 H6A 121.9 . .
C7 C6 H6A 121.9 . .
C8 C7 C6 122.7(3) . .
C8 C7 O2 119.3(3) . .
C6 C7 O2 118.0(3) . .
C7 C8 C3 118.1(3) . .
C7 C8 H8A 120.9 . .
C3 C8 H8A 120.9 . .
N4 C9 C10 123.7(3) . .
N4 C9 O2 118.0(3) . .
C10 C9 O2 118.3(3) . .
N3 C10 C9 119.6(3) . .
N3 C10 H10A 120.2 . .
C9 C10 H10A 120.2 . .
N4 C11 O1 119.1(3) . 2_756
N4 C11 C12 122.8(3) . .
O1 C11 C12 118.0(3) 2_756 .
N3 C12 C11 120.2(4) . .
N3 C12 H12A 119.9 . .
C11 C12 H12A 119.9 . .
C15 O4 C16 98.7(9) . .
C14 C13 C16 105.4(10) . .
C14 C13 H13A 110.7 . .
C16 C13 H13A 110.7 . .
C14 C13 H13B 110.7 . .
C16 C13 H13B 110.7 . .
H13A C13 H13B 108.8 . .
C13 C14 C15 116.4(14) . .
C13 C14 H14A 108.2 . .
C15 C14 H14A 108.2 . .
C13 C14 H14B 108.2 . .
C15 C14 H14B 108.2 . .
H14A C14 H14B 107.3 . .
C14 C15 O4 107.7(12) . .
C14 C15 H15A 110.2 . .
O4 C15 H15A 110.2 . .
C14 C15 H15B 110.2 . .
O4 C15 H15B 110.2 . .
H15A C15 H15B 108.5 . .
C13 C16 O4 108.2(8) . .
C13 C16 H16A 110.1 . .
O4 C16 H16A 110.1 . .
C13 C16 H16B 110.1 . .
O4 C16 H16B 110.1 . .
H16A C16 H16B 108.4 . .

loop_
_geom_bond_atom_site_label_1
_geom_bond_atom_site_label_2
_geom_bond_distance
_geom_bond_site_symmetry_2
Zn1 Zn1 0.8820(13) 2_756
Zn1 N1 2.095(4) .
Zn1 N3 2.229(4) 4_656
Zn1 I1 2.4988(8) 2_756
Zn1 I1 2.5585(8) .
I1 Zn1 2.4988(8) 2_756
N1 C1 1.339(4) 2_756
N1 C1 1.339(4) .
N1 Zn1 2.095(4) 2_756
N2 C2 1.323(4) 2_756
N2 C2 1.323(4) .
N3 C10 1.327(5) .
N3 C12 1.332(5) .
N3 Zn1 2.229(4) 4_646
N4 C11 1.310(4) .
N4 C9 1.326(4) .
O1 C11 1.373(4) 2_756
O1 C5 1.414(4) .
O2 C9 1.378(4) .
O2 C7 1.410(4) .
O3 C2 1.350(4) .
O3 C3 1.391(4) .
C1 C2 1.390(4) .
C1 H1A 0.9500 .
C3 C4 1.373(5) .
C3 C8 1.392(5) .
C4 C5 1.381(5) .
C4 H4A 0.9500 .
C5 C6 1.380(5) .
C6 C7 1.392(5) .
C6 H6A 0.9500 .
C7 C8 1.375(5) .
C8 H8A 0.9500 .
C9 C10 1.371(5) .
C10 H10A 0.9500 .
C11 O1 1.373(4) 2_756
C11 C12 1.384(5) .
C12 H12A 0.9500 .
O4 C15 1.487(16) .
O4 C16 1.560(15) .
C13 C14 1.290(16) .
C13 C16 1.416(12) .
C13 H13A 0.9900 .
C13 H13B 0.9900 .
C14 C15 1.363(16) .
C14 H14A 0.9900 .
C14 H14B 0.9900 .
C15 H15A 0.9900 .
C15 H15B 0.9900 .
C16 H16A 0.9900 .
C16 H16B 0.9900 .
